data_7134228
loop_
_publ_author_name
'Tyagi, Kartikay'
'Dixit, Tejal'
'Venkatesh, V.'

_publ_section_title
;
 Visible light-induced photoisomerization of indole-oxindole constructs:
 Molecular disassembly and ROS-mediated apoptosis
;
_journal_name_full 'Chemical Communications'
_journal_paper_doi 10.1039/D4CC06624C
_journal_year 2025
_chemical_formula_moiety '0.5(C19 H14 N2 O)'
_chemical_formula_sum 'C9.5 H7 N O0.5'
_chemical_formula_weight 143.16
_space_group_crystal_system monoclinic
_space_group_IT_number 4
_space_group_name_Hall 'P 2yb'
_space_group_name_H-M_alt 'P 1 21 1'
_atom_sites_solution_hydrogens mixed
_atom_sites_solution_primary dual
_audit_creation_date 2024-09-03
_audit_creation_method
;
Olex2 1.5
(compiled 2023.08.24 svn.re1ec1418 for OlexSys, GUI svn.r6817)
;
_audit_update_record
;
2024-10-01 deposited with the CCDC.	2025-02-03 downloaded from the CCDC.
;
_cell_angle_alpha 90
_cell_angle_beta 102.737(13)
_cell_angle_gamma 90
_cell_formula_units_Z 4
_cell_length_a 10.576(4)
_cell_length_b 4.7113(16)
_cell_length_c 14.303(5)
_cell_measurement_reflns_used 822
_cell_measurement_temperature 100.00
_cell_measurement_theta_max 19.456
_cell_measurement_theta_min 2.181
_cell_volume 695.1(4)
_computing_cell_refinement 'SAINT V8.40B (?, 2016)'
_computing_data_reduction 'SAINT V8.40B (?, 2016)'
_computing_molecular_graphics 'Olex2 1.5 (Dolomanov et al., 2009)'
_computing_publication_material 'Olex2 1.5 (Dolomanov et al., 2009)'
_computing_structure_refinement 'SHELXL n/a (Sheldrick, 2015)'
_computing_structure_solution 'SHELXT 2018/2 (Sheldrick, 2018)'
_diffrn_ambient_temperature 100.00
_diffrn_measured_fraction_theta_full 0.995
_diffrn_measured_fraction_theta_max 0.995
_diffrn_measurement_device_type 'Bruker APEX-II CCD'
_diffrn_measurement_method '\f and \w scans'
_diffrn_radiation_type MoK\a
_diffrn_radiation_wavelength 0.71073
_diffrn_reflns_av_R_equivalents 0.1125
_diffrn_reflns_av_unetI/netI 0.1515
_diffrn_reflns_Laue_measured_fraction_full 0.995
_diffrn_reflns_Laue_measured_fraction_max 0.995
_diffrn_reflns_limit_h_max 12
_diffrn_reflns_limit_h_min -12
_diffrn_reflns_limit_k_max 5
_diffrn_reflns_limit_k_min -5
_diffrn_reflns_limit_l_max 16
_diffrn_reflns_limit_l_min -16
_diffrn_reflns_number 7573
_diffrn_reflns_point_group_measured_fraction_full 0.988
_diffrn_reflns_point_group_measured_fraction_max 0.988
_diffrn_reflns_theta_full 24.544
_diffrn_reflns_theta_max 24.544
_diffrn_reflns_theta_min 1.974
_exptl_absorpt_coefficient_mu 0.086
_exptl_absorpt_correction_T_max 0.7451
_exptl_absorpt_correction_T_min 0.5348
_exptl_absorpt_correction_type multi-scan
_exptl_absorpt_process_details
;
SADABS-2016/2 (Bruker,2016/2) was used for absorption correction.
wR2(int) was 0.1292 before and 0.0862 after correction.
The Ratio of minimum to maximum transmission is 0.7178.
The \l/2 correction factor is Not present.
;
_exptl_crystal_colour colorless
_exptl_crystal_density_diffrn 1.368
_exptl_crystal_description needle
_exptl_crystal_F_000 300
_exptl_crystal_size_max 0.385
_exptl_crystal_size_mid 0.019
_exptl_crystal_size_min 0.014
_refine_diff_density_max 0.279
_refine_diff_density_min -0.293
_refine_diff_density_rms 0.070
_refine_ls_abs_structure_details
;
 Flack x determined using 393 quotients [(I+)-(I-)]/[(I+)+(I-)]
 (Parsons, Flack and Wagner, Acta Cryst. B69 (2013) 249-259).
;
_refine_ls_abs_structure_Flack -0.7(10)
_refine_ls_extinction_method none
_refine_ls_goodness_of_fit_ref 1.002
_refine_ls_hydrogen_treatment mixed
_refine_ls_matrix_type full
_refine_ls_number_parameters 207
_refine_ls_number_reflns 2326
_refine_ls_number_restraints 1
_refine_ls_restrained_S_all 1.002
_refine_ls_R_factor_all 0.1436
_refine_ls_R_factor_gt 0.0792
_refine_ls_shift/su_max 0.000
_refine_ls_shift/su_mean 0.000
_refine_ls_structure_factor_coef Fsqd
_refine_ls_weighting_details 'w=1/[\s^2^(Fo^2^)+(0.0648P)^2^] where P=(Fo^2^+2Fc^2^)/3'
_refine_ls_weighting_scheme calc
_refine_ls_wR_factor_gt 0.1495
_refine_ls_wR_factor_ref 0.1728
_reflns_Friedel_coverage 0.750
_reflns_Friedel_fraction_full 0.978
_reflns_Friedel_fraction_max 0.978
_reflns_number_gt 1381
_reflns_number_total 2326
_reflns_threshold_expression 'I > 2\s(I)'
_cod_data_source_file d4cc06624c2.cif
_cod_data_source_block vv_kt_784_1026_0m
_cod_original_formula_sum 'C9.50 H7 N O0.50'
_cod_database_code 7134228
_shelx_shelxl_version_number 2019/1
_shelx_space_group_comment
;
The symmetry employed for this shelxl refinement is uniquely defined
by the following loop, which should always be used as a source of
symmetry information in preference to the above space-group names.
They are only intended as comments.
;
_olex2_refinement_description
;
1. Fixed Uiso
 At 1.2 times of:
  All C(H) groups, All N(H) groups
2.a Aromatic/amide H refined with riding coordinates:
 N1(H1), C17(H17), C6(H6), C11(H11), C18(H18), C5(H5), C16(H16), C14(H14),
 C15(H15), C7(H7), C8(H8), C9(H9)
;
_olex2_submission_special_instructions 'No special instructions were received'

loop_
_space_group_symop_operation_xyz
'x, y, z'
'-x, y+1/2, -z'

loop_
_atom_site_label
_atom_site_type_symbol
_atom_site_fract_x
_atom_site_fract_y
_atom_site_fract_z
_atom_site_U_iso_or_equiv
_atom_site_adp_type
_atom_site_occupancy
_atom_site_site_symmetry_order
_atom_site_calc_flag
_atom_site_refinement_flags_posn
_atom_site_refinement_flags_adp
_atom_site_refinement_flags_occupancy
_atom_site_disorder_assembly
_atom_site_disorder_group
O1 O 0.4728(5) 0.5086(10) 0.8932(4) 0.0405(16) Uani 1 1 d . . . . .
N2 N 0.4692(6) -0.0558(12) 0.6695(5) 0.0326(17) Uani 1 1 d . . . . .
N1 N 0.3461(6) 0.8498(12) 0.9419(4) 0.0344(18) Uani 1 1 d . . . . .
H1 H 0.398991 0.891382 0.996758 0.041 Uiso 1 1 calc R U . . .
C13 C 0.2723(7) 0.1141(14) 0.5949(5) 0.0261(19) Uani 1 1 d . . . . .
C3 C 0.1678(7) 0.8590(14) 0.8182(5) 0.028(2) Uani 1 1 d . . . . .
C2 C 0.2590(7) 0.6454(14) 0.7972(5) 0.0256(19) Uani 1 1 d . . . . .
C4 C 0.2244(8) 0.9771(15) 0.9067(6) 0.032(2) Uani 1 1 d . . . . .
C12 C 0.3720(7) -0.0871(15) 0.5885(5) 0.029(2) Uani 1 1 d . . . . .
C1 C 0.3696(8) 0.6511(16) 0.8776(6) 0.036(2) Uani 1 1 d . . . . .
C17 C 0.3621(8) -0.2649(15) 0.5104(6) 0.035(2) Uani 1 1 d . . . . .
H17 H 0.428863 -0.396546 0.506779 0.043 Uiso 1 1 calc R U . . .
C6 C 0.0416(8) 1.2728(15) 0.9010(6) 0.036(2) Uani 1 1 d . . . . .
H6 H -0.003741 1.412356 0.928621 0.043 Uiso 1 1 calc R U . . .
C10 C 0.3146(7) 0.2627(15) 0.6838(6) 0.030(2) Uani 1 1 d . . . . .
C11 C 0.4339(8) 0.1563(15) 0.7267(6) 0.034(2) Uani 1 1 d . . . . .
H11 H 0.484906 0.217787 0.786525 0.040 Uiso 1 1 calc R U . . .
C18 C 0.5835(8) -0.2174(15) 0.6903(7) 0.038(2) Uani 1 1 d . . . . .
H18 H 0.595744 -0.351461 0.643515 0.045 Uiso 1 1 calc R U . . .
C5 C 0.1628(8) 1.1867(15) 0.9503(6) 0.036(2) Uani 1 1 d . . . . .
H5 H 0.202453 1.265553 1.010807 0.043 Uiso 1 1 calc R U . . .
C16 C 0.2530(8) -0.2453(15) 0.4384(6) 0.039(2) Uani 1 1 d . . . . .
H16 H 0.244955 -0.364555 0.383788 0.047 Uiso 1 1 calc R U . . .
C14 C 0.1625(7) 0.1260(16) 0.5208(6) 0.033(2) Uani 1 1 d . . . . .
H14 H 0.094800 0.256265 0.523366 0.040 Uiso 1 1 calc R U . . .
C15 C 0.1532(7) -0.0549(16) 0.4429(6) 0.034(2) Uani 1 1 d . . . . .
H15 H 0.078162 -0.049249 0.392201 0.041 Uiso 1 1 calc R U . . .
C7 C -0.0156(8) 1.1604(16) 0.8120(6) 0.034(2) Uani 1 1 d . . . . .
H7 H -0.098656 1.225858 0.779446 0.041 Uiso 1 1 calc R U . . .
C8 C 0.0473(8) 0.9529(16) 0.7699(6) 0.036(2) Uani 1 1 d . . . . .
H8 H 0.007914 0.876890 0.708927 0.044 Uiso 1 1 calc R U . . .
C9 C 0.2408(7) 0.4849(16) 0.7162(6) 0.033(2) Uani 1 1 d . . . . .
H9 H 0.162585 0.528469 0.671453 0.040 Uiso 1 1 calc R U . . .
C19 C 0.6757(11) -0.200(2) 0.7693(8) 0.044(3) Uani 1 1 d . . . . .
H19A H 0.660(8) -0.10(2) 0.829(6) 0.07(3) Uiso 1 1 d . . . . .
H19B H 0.736(8) -0.32(2) 0.768(6) 0.06(4) Uiso 1 1 d . . . . .

loop_
_atom_site_aniso_label
_atom_site_aniso_U_11
_atom_site_aniso_U_22
_atom_site_aniso_U_33
_atom_site_aniso_U_23
_atom_site_aniso_U_13
_atom_site_aniso_U_12
O1 0.051(4) 0.020(3) 0.046(4) -0.003(3) 0.002(3) -0.005(3)
N2 0.039(4) 0.014(3) 0.044(4) -0.004(3) 0.008(4) -0.002(3)
N1 0.050(5) 0.015(3) 0.031(4) 0.000(3) -0.007(3) 0.001(3)
C13 0.038(5) 0.012(4) 0.029(5) 0.000(4) 0.009(4) 0.002(4)
C3 0.038(5) 0.008(4) 0.038(5) 0.011(4) 0.007(4) 0.001(4)
C2 0.036(5) 0.011(4) 0.028(5) 0.000(4) 0.003(4) -0.007(4)
C4 0.050(5) 0.013(4) 0.030(5) 0.006(4) 0.000(4) -0.006(4)
C12 0.036(5) 0.020(4) 0.028(5) -0.004(4) -0.001(4) -0.007(4)
C1 0.057(6) 0.014(4) 0.033(5) 0.001(4) 0.002(5) -0.008(5)
C17 0.048(6) 0.012(4) 0.046(5) -0.002(4) 0.009(5) -0.001(4)
C6 0.045(5) 0.015(4) 0.048(6) -0.006(4) 0.011(5) -0.001(4)
C10 0.034(5) 0.014(4) 0.042(5) 0.000(4) 0.007(4) -0.001(4)
C11 0.048(6) 0.012(4) 0.045(5) -0.008(4) 0.019(4) -0.005(4)
C18 0.045(6) 0.013(4) 0.057(6) 0.004(4) 0.015(5) 0.001(4)
C5 0.052(6) 0.012(4) 0.040(5) -0.002(4) 0.004(5) -0.005(4)
C16 0.060(6) 0.010(4) 0.050(6) -0.005(4) 0.018(5) -0.006(4)
C14 0.036(5) 0.013(4) 0.049(5) -0.005(4) 0.006(4) 0.003(4)
C15 0.039(5) 0.022(4) 0.039(5) 0.004(4) 0.001(4) -0.005(4)
C7 0.039(5) 0.015(4) 0.045(5) 0.004(4) 0.001(4) 0.001(4)
C8 0.052(6) 0.012(4) 0.040(5) -0.003(4) 0.000(4) -0.003(4)
C9 0.037(5) 0.012(4) 0.046(5) 0.008(4) 0.001(4) -0.002(4)
C19 0.059(7) 0.023(5) 0.051(7) -0.001(5) 0.012(6) 0.003(5)

loop_
_atom_type_symbol
_atom_type_description
_atom_type_scat_dispersion_real
_atom_type_scat_dispersion_imag
_atom_type_scat_source
C C 0.0033 0.0016 'International Tables Vol C Tables 4.2.6.8 and 6.1.1.4'
H H 0.0000 0.0000 'International Tables Vol C Tables 4.2.6.8 and 6.1.1.4'
N N 0.0061 0.0033 'International Tables Vol C Tables 4.2.6.8 and 6.1.1.4'
O O 0.0106 0.0060 'International Tables Vol C Tables 4.2.6.8 and 6.1.1.4'

loop_
_geom_angle_atom_site_label_1
_geom_angle_atom_site_label_2
_geom_angle_atom_site_label_3
_geom_angle
_geom_angle_site_symmetry_1
_geom_angle_site_symmetry_3
_geom_angle_publ_flag
C12 N2 C11 108.9(6) . . ?
C12 N2 C18 124.7(7) . . ?
C11 N2 C18 126.4(7) . . ?
C4 N1 H1 125.1 . . ?
C1 N1 H1 125.1 . . ?
C1 N1 C4 109.7(6) . . ?
C10 C13 C12 106.8(6) . . ?
C14 C13 C12 118.7(7) . . ?
C14 C13 C10 134.6(7) . . ?
C4 C3 C2 106.8(6) . . ?
C8 C3 C2 133.7(7) . . ?
C8 C3 C4 119.5(7) . . ?
C1 C2 C3 106.0(7) . . ?
C9 C2 C3 125.3(6) . . ?
C9 C2 C1 128.6(7) . . ?
C3 C4 N1 109.4(7) . . ?
C3 C4 C5 122.4(7) . . ?
C5 C4 N1 128.2(7) . . ?
N2 C12 C13 107.3(6) . . ?
N2 C12 C17 130.9(7) . . ?
C17 C12 C13 121.8(7) . . ?
O1 C1 N1 121.5(7) . . ?
O1 C1 C2 130.4(8) . . ?
N1 C1 C2 108.1(7) . . ?
C12 C17 H17 121.0 . . ?
C16 C17 C12 117.9(7) . . ?
C16 C17 H17 121.0 . . ?
C5 C6 H6 119.2 . . ?
C5 C6 C7 121.7(7) . . ?
C7 C6 H6 119.2 . . ?
C13 C10 C9 123.6(7) . . ?
C11 C10 C13 107.2(7) . . ?
C11 C10 C9 129.2(7) . . ?
N2 C11 H11 125.1 . . ?
C10 C11 N2 109.7(7) . . ?
C10 C11 H11 125.1 . . ?
N2 C18 H18 117.1 . . ?
C19 C18 N2 125.9(9) . . ?
C19 C18 H18 117.1 . . ?
C4 C5 H5 121.7 . . ?
C6 C5 C4 116.7(7) . . ?
C6 C5 H5 121.7 . . ?
C17 C16 H16 119.1 . . ?
C17 C16 C15 121.8(8) . . ?
C15 C16 H16 119.1 . . ?
C13 C14 H14 120.4 . . ?
C15 C14 C13 119.1(7) . . ?
C15 C14 H14 120.4 . . ?
C16 C15 H15 119.7 . . ?
C14 C15 C16 120.7(7) . . ?
C14 C15 H15 119.7 . . ?
C6 C7 H7 119.6 . . ?
C6 C7 C8 120.7(7) . . ?
C8 C7 H7 119.6 . . ?
C3 C8 C7 119.0(7) . . ?
C3 C8 H8 120.5 . . ?
C7 C8 H8 120.5 . . ?
C2 C9 C10 133.8(7) . . ?
C2 C9 H9 113.1 . . ?
C10 C9 H9 113.1 . . ?
C18 C19 H19A 121(5) . . ?
C18 C19 H19B 111(6) . . ?
H19A C19 H19B 126(8) . . ?

loop_
_geom_bond_atom_site_label_1
_geom_bond_atom_site_label_2
_geom_bond_distance
_geom_bond_site_symmetry_2
_geom_bond_publ_flag
O1 C1 1.258(9) . ?
N2 C12 1.377(9) . ?
N2 C11 1.394(9) . ?
N2 C18 1.404(9) . ?
N1 H1 0.8800 . ?
N1 C4 1.408(10) . ?
N1 C1 1.373(9) . ?
C13 C12 1.436(10) . ?
C13 C10 1.434(9) . ?
C13 C14 1.390(9) . ?
C3 C2 1.471(10) . ?
C3 C4 1.391(10) . ?
C3 C8 1.382(10) . ?
C2 C1 1.449(9) . ?
C2 C9 1.361(9) . ?
C4 C5 1.404(10) . ?
C12 C17 1.381(10) . ?
C17 H17 0.9500 . ?
C17 C16 1.370(10) . ?
C6 H6 0.9500 . ?
C6 C5 1.380(10) . ?
C6 C7 1.388(10) . ?
C10 C11 1.371(10) . ?
C10 C9 1.443(10) . ?
C11 H11 0.9500 . ?
C18 H18 0.9500 . ?
C18 C19 1.322(12) . ?
C5 H5 0.9500 . ?
C16 H16 0.9500 . ?
C16 C15 1.398(10) . ?
C14 H14 0.9500 . ?
C14 C15 1.389(10) . ?
C15 H15 0.9500 . ?
C7 H7 0.9500 . ?
C7 C8 1.392(10) . ?
C8 H8 0.9500 . ?
C9 H9 0.9500 . ?
C19 H19A 1.02(9) . ?
C19 H19B 0.85(9) . ?

loop_
_geom_torsion_atom_site_label_1
_geom_torsion_atom_site_label_2
_geom_torsion_atom_site_label_3
_geom_torsion_atom_site_label_4
_geom_torsion
_geom_torsion_site_symmetry_1
_geom_torsion_site_symmetry_2
_geom_torsion_site_symmetry_3
_geom_torsion_site_symmetry_4
_geom_torsion_publ_flag
N2 C12 C17 C16 -178.8(7) . . . . ?
N1 C4 C5 C6 -178.9(7) . . . . ?
C13 C12 C17 C16 -0.3(11) . . . . ?
C13 C10 C11 N2 -0.5(9) . . . . ?
C13 C10 C9 C2 177.6(8) . . . . ?
C13 C14 C15 C16 -0.5(11) . . . . ?
C3 C2 C1 O1 -179.9(8) . . . . ?
C3 C2 C1 N1 0.5(8) . . . . ?
C3 C2 C9 C10 -177.7(8) . . . . ?
C3 C4 C5 C6 -0.1(10) . . . . ?
C2 C3 C4 N1 0.2(8) . . . . ?
C2 C3 C4 C5 -178.8(6) . . . . ?
C2 C3 C8 C7 178.8(7) . . . . ?
C4 N1 C1 O1 180.0(7) . . . . ?
C4 N1 C1 C2 -0.4(8) . . . . ?
C4 C3 C2 C1 -0.4(8) . . . . ?
C4 C3 C2 C9 -178.8(7) . . . . ?
C4 C3 C8 C7 -1.2(10) . . . . ?
C12 N2 C11 C10 0.1(8) . . . . ?
C12 N2 C18 C19 -177.0(8) . . . . ?
C12 C13 C10 C11 0.7(8) . . . . ?
C12 C13 C10 C9 179.6(7) . . . . ?
C12 C13 C14 C15 -0.4(11) . . . . ?
C12 C17 C16 C15 -0.7(11) . . . . ?
C1 N1 C4 C3 0.1(8) . . . . ?
C1 N1 C4 C5 179.1(7) . . . . ?
C1 C2 C9 C10 4.2(13) . . . . ?
C17 C16 C15 C14 1.1(12) . . . . ?
C6 C7 C8 C3 0.2(11) . . . . ?
C10 C13 C12 N2 -0.6(8) . . . . ?
C10 C13 C12 C17 -179.4(7) . . . . ?
C10 C13 C14 C15 180.0(8) . . . . ?
C11 N2 C12 C13 0.3(8) . . . . ?
C11 N2 C12 C17 179.0(8) . . . . ?
C11 N2 C18 C19 1.8(12) . . . . ?
C11 C10 C9 C2 -3.7(14) . . . . ?
C18 N2 C12 C13 179.3(7) . . . . ?
C18 N2 C12 C17 -2.0(12) . . . . ?
C18 N2 C11 C10 -178.9(7) . . . . ?
C5 C6 C7 C8 0.9(11) . . . . ?
C14 C13 C12 N2 179.7(7) . . . . ?
C14 C13 C12 C17 0.8(11) . . . . ?
C14 C13 C10 C11 -179.7(8) . . . . ?
C14 C13 C10 C9 -0.7(13) . . . . ?
C7 C6 C5 C4 -0.9(11) . . . . ?
C8 C3 C2 C1 179.6(8) . . . . ?
C8 C3 C2 C9 1.2(13) . . . . ?
C8 C3 C4 N1 -179.9(6) . . . . ?
C8 C3 C4 C5 1.1(11) . . . . ?
C9 C2 C1 O1 -1.6(13) . . . . ?
C9 C2 C1 N1 178.8(7) . . . . ?
C9 C10 C11 N2 -179.4(7) . . . . ?
